data_2235356
loop_
_publ_author_name
'Yusoff, Siti Fairus M.'
'Halima, F. Salem'
'Yamin, Bohari M.'

_publ_section_title
;
 4-Chloroanilinium thiocyanate
;
_journal_coeditor_code BQ2362
_journal_issue 7
_journal_name_full 'Acta Crystallographica Section E'
_journal_page_first o1988
_journal_paper_doi 10.1107/S160053681202377X
_journal_volume 68
_journal_year 2012
_chemical_formula_iupac 'C6 H7 Cl N1 +, N C S -'
_chemical_formula_moiety 'C6 H7 Cl N1 +, C N S -'
_chemical_formula_sum 'C7 H7 Cl N2 S'
_chemical_formula_weight 186.66
_chemical_name_common 'para-chloroanilinium thiocyanate'
_chemical_name_systematic
;
4-Chloroanilinium thiocyanate
;
_space_group_IT_number 61
_symmetry_cell_setting orthorhombic
_symmetry_space_group_name_Hall '-P 2ac 2ab'
_symmetry_space_group_name_H-M 'P b c a'
_atom_sites_solution_hydrogens geom
_atom_sites_solution_primary direct
_atom_sites_solution_secondary difmap
_audit_creation_method SHELXL-97
_cell_angle_alpha 90.00
_cell_angle_beta 90.00
_cell_angle_gamma 90.00
_cell_formula_units_Z 8
_cell_length_a 7.743(2)
_cell_length_b 7.199(2)
_cell_length_c 31.913(10)
_cell_measurement_reflns_used 4443
_cell_measurement_temperature 298(2)
_cell_measurement_theta_max 26.5
_cell_measurement_theta_min 1.2
_cell_volume 1778.9(9)
_computing_cell_refinement 'SAINT (Bruker, 2000)'
_computing_data_collection 'SMART (Bruker, 2000)'
_computing_data_reduction 'SAINT (Bruker, 2000)'
_computing_molecular_graphics 'SHELXTL (Sheldrick, 2008)'
_computing_publication_material
;
SHELXTL (Sheldrick, 2008), PARST (Nardelli, 1995) and PLATON
(Spek, 2009)
;
_computing_structure_refinement 'SHELXL97 (Sheldrick, 2008)'
_computing_structure_solution 'SHELXS97 (Sheldrick, 2008)'
_diffrn_ambient_temperature 298(2)
_diffrn_detector_area_resol_mean 83.66
_diffrn_measured_fraction_theta_full 1.00
_diffrn_measured_fraction_theta_max 1.00
_diffrn_measurement_device_type
;
Bruker SMART APEX CCD area-detector
;
_diffrn_measurement_method '\w scan'
_diffrn_radiation_monochromator graphite
_diffrn_radiation_source 'fine-focus sealed tube'
_diffrn_radiation_type MoK\a
_diffrn_radiation_wavelength 0.71073
_diffrn_reflns_av_R_equivalents 0.0239
_diffrn_reflns_av_sigmaI/netI 0.0179
_diffrn_reflns_limit_h_max 9
_diffrn_reflns_limit_h_min -5
_diffrn_reflns_limit_k_max 8
_diffrn_reflns_limit_k_min -9
_diffrn_reflns_limit_l_max 40
_diffrn_reflns_limit_l_min -38
_diffrn_reflns_number 10422
_diffrn_reflns_theta_full 26.5
_diffrn_reflns_theta_max 26.5
_diffrn_reflns_theta_min 1.2
_diffrn_standards_decay_% 0
_diffrn_standards_interval_count 0
_diffrn_standards_interval_time 0
_diffrn_standards_number 0
_exptl_absorpt_coefficient_mu 0.600
_exptl_absorpt_correction_T_max 0.8405
_exptl_absorpt_correction_T_min 0.7535
_exptl_absorpt_correction_type multi-scan
_exptl_absorpt_process_details '(SADABS; Bruker, 2000)'
_exptl_crystal_colour colourless
_exptl_crystal_density_diffrn 1.394
_exptl_crystal_density_method 'not measured'
_exptl_crystal_description slab
_exptl_crystal_F_000 768
_exptl_crystal_size_max 0.50
_exptl_crystal_size_mid 0.43
_exptl_crystal_size_min 0.30
_refine_diff_density_max 0.31
_refine_diff_density_min -0.19
_refine_ls_extinction_method none
_refine_ls_goodness_of_fit_ref 1.18
_refine_ls_hydrogen_treatment mixed
_refine_ls_matrix_type full
_refine_ls_number_parameters 112
_refine_ls_number_reflns 1846
_refine_ls_number_restraints 3
_refine_ls_restrained_S_all 1.18
_refine_ls_R_factor_all 0.0446
_refine_ls_R_factor_gt 0.0393
_refine_ls_shift/su_max_lt 0.002
_refine_ls_shift/su_mean 0.000
_refine_ls_structure_factor_coef Fsqd
_refine_ls_weighting_details 'calc w=1/[\s^2^(Fo^2^)+(0.0501P)^2^+0.6879P] where P=(Fo^2^+2Fc^2^)/3'
_refine_ls_weighting_scheme calc
_refine_ls_wR_factor_gt 0.1049
_refine_ls_wR_factor_ref 0.1084
_reflns_number_gt 1628
_reflns_number_total 1846
_reflns_threshold_expression I>2\s(I)
_cod_data_source_file bq2362.cif
_cod_data_source_block I
_cod_original_cell_volume 1778.8(10)
_cod_database_code 2235356
_cod_database_fobs_code 2235356

loop_
_symmetry_equiv_pos_as_xyz
'x, y, z'
'-x+1/2, -y, z+1/2'
'-x, y+1/2, -z+1/2'
'x+1/2, -y+1/2, -z'
'-x, -y, -z'
'x-1/2, y, -z-1/2'
'x, -y-1/2, z-1/2'
'-x-1/2, y-1/2, z'

loop_
_atom_site_type_symbol
_atom_site_label
_atom_site_fract_x
_atom_site_fract_y
_atom_site_fract_z
_atom_site_U_iso_or_equiv
_atom_site_adp_type
_atom_site_calc_flag
_atom_site_refinement_flags
_atom_site_occupancy
_atom_site_symmetry_multiplicity
Cl Cl1 0.41886(10) 0.01916(11) 0.749321(18) 0.0681(2) Uani d . 1 1
S S1 0.66687(7) 0.20120(7) 0.468838(17) 0.04316(18) Uani d . 1 1
N N1 0.5614(2) 0.1442(3) 0.56935(6) 0.0404(4) Uani d D 1 1
H H1A 0.6668(16) 0.111(4) 0.5642(7) 0.048(7) Uiso d D 1 1
H H1B 0.550(3) 0.2589(17) 0.5623(8) 0.062(8) Uiso d D 1 1
H H1C 0.490(3) 0.082(4) 0.5539(7) 0.068(8) Uiso d D 1 1
N N2 0.4214(2) 0.4537(3) 0.43930(7) 0.0510(5) Uani d . 1 1
C C1 0.4128(3) 0.2283(4) 0.63414(7) 0.0581(6) Uani d . 1 1
H H1 0.3576 0.3241 0.6199 0.070 Uiso calc R 1 1
C C2 0.3805(4) 0.1992(4) 0.67630(8) 0.0638(7) Uani d . 1 1
H H2 0.3038 0.2757 0.6906 0.077 Uiso calc R 1 1
C C3 0.4620(3) 0.0576(3) 0.69664(6) 0.0446(5) Uani d . 1 1
C C4 0.5754(3) -0.0562(3) 0.67624(7) 0.0561(6) Uani d . 1 1
H H4 0.6301 -0.1524 0.6904 0.067 Uiso calc R 1 1
C C5 0.6076(3) -0.0262(3) 0.63414(7) 0.0526(6) Uani d . 1 1
H H5 0.6847 -0.1023 0.6198 0.063 Uiso calc R 1 1
C C6 0.5263(2) 0.1152(3) 0.61366(6) 0.0363(4) Uani d . 1 1
C C7 0.5235(3) 0.3494(3) 0.45172(6) 0.0367(4) Uani d . 1 1

loop_
_atom_site_aniso_label
_atom_site_aniso_U_11
_atom_site_aniso_U_22
_atom_site_aniso_U_33
_atom_site_aniso_U_12
_atom_site_aniso_U_13
_atom_site_aniso_U_23
Cl1 0.0875(5) 0.0781(5) 0.0387(3) -0.0028(4) 0.0118(3) 0.0012(3)
S1 0.0390(3) 0.0415(3) 0.0490(3) 0.0027(2) 0.0001(2) 0.0058(2)
N1 0.0408(10) 0.0419(10) 0.0387(9) -0.0012(8) -0.0013(8) 0.0028(7)
N2 0.0441(10) 0.0450(10) 0.0639(12) 0.0019(9) -0.0057(9) 0.0067(9)
C1 0.0664(16) 0.0605(14) 0.0473(13) 0.0269(13) -0.0001(11) 0.0027(11)
C2 0.0710(16) 0.0712(16) 0.0491(13) 0.0305(14) 0.0105(12) -0.0039(12)
C3 0.0497(12) 0.0505(12) 0.0338(9) -0.0063(10) 0.0016(9) -0.0028(9)
C4 0.0690(16) 0.0528(13) 0.0465(12) 0.0168(12) 0.0043(11) 0.0104(10)
C5 0.0606(14) 0.0531(13) 0.0440(12) 0.0189(11) 0.0098(10) 0.0047(10)
C6 0.0354(9) 0.0366(10) 0.0368(10) -0.0023(8) -0.0018(8) -0.0012(7)
C7 0.0372(10) 0.0338(9) 0.0392(10) -0.0066(8) 0.0024(8) -0.0005(8)

loop_
_atom_type_symbol
_atom_type_description
_atom_type_scat_dispersion_real
_atom_type_scat_dispersion_imag
_atom_type_scat_source
C C 0.0033 0.0016 'International Tables Vol C Tables 4.2.6.8 and 6.1.1.4'
H H 0.0000 0.0000 'International Tables Vol C Tables 4.2.6.8 and 6.1.1.4'
N N 0.0061 0.0033 'International Tables Vol C Tables 4.2.6.8 and 6.1.1.4'
S S 0.1246 0.1234 'International Tables Vol C Tables 4.2.6.8 and 6.1.1.4'
Cl Cl 0.1484 0.1585 'International Tables Vol C Tables 4.2.6.8 and 6.1.1.4'

loop_
_geom_angle_atom_site_label_1
_geom_angle_atom_site_label_2
_geom_angle_atom_site_label_3
_geom_angle
C6 N1 H1A 108.8(16)
C6 N1 H1B 111.9(19)
H1A N1 H1B 108(3)
C6 N1 H1C 110.9(19)
H1A N1 H1C 111(3)
H1B N1 H1C 107(3)
C6 C1 C2 119.4(2)
C6 C1 H1 120.3
C2 C1 H1 120.3
C3 C2 C1 119.5(2)
C3 C2 H2 120.3
C1 C2 H2 120.3
C2 C3 C4 121.3(2)
C2 C3 Cl1 119.39(18)
C4 C3 Cl1 119.33(18)
C3 C4 C5 119.0(2)
C3 C4 H4 120.5
C5 C4 H4 120.5
C6 C5 C4 119.9(2)
C6 C5 H5 120.1
C4 C5 H5 120.1
C5 C6 C1 120.9(2)
C5 C6 N1 119.10(18)
C1 C6 N1 120.02(19)
N2 C7 S1 179.5(2)

loop_
_geom_bond_atom_site_label_1
_geom_bond_atom_site_label_2
_geom_bond_distance
Cl1 C3 1.736(2)
S1 C7 1.634(2)
N1 C6 1.455(3)
N1 H1A 0.866(10)
N1 H1B 0.860(10)
N1 H1C 0.868(10)
N2 C7 1.160(3)
C1 C6 1.365(3)
C1 C2 1.385(4)
C1 H1 0.9300
C2 C3 1.363(3)
C2 H2 0.9300
C3 C4 1.365(3)
C4 C5 1.384(3)
C4 H4 0.9300
C5 C6 1.364(3)
C5 H5 0.9300

loop_
_geom_hbond_atom_site_label_D
_geom_hbond_atom_site_label_H
_geom_hbond_atom_site_label_A
_geom_hbond_site_symmetry_A
_geom_hbond_distance_DH
_geom_hbond_distance_HA
_geom_hbond_distance_DA
_geom_hbond_angle_DHA
_geom_hbond_publ_flag
N1 H1A N2 4_556 0.866(15) 2.029(14) 2.888(2) 172(2) yes
N1 H1B N2 5_666 0.860(14) 2.081(13) 2.911(3) 162(2) yes
N1 H1C S1 5_656 0.87(2) 2.48(3) 3.285(2) 155(2) yes

loop_
_geom_torsion_atom_site_label_1
_geom_torsion_atom_site_label_2
_geom_torsion_atom_site_label_3
_geom_torsion_atom_site_label_4
_geom_torsion
C6 C1 C2 C3 -0.3(4)
C1 C2 C3 C4 0.2(4)
C1 C2 C3 Cl1 -179.0(2)
C2 C3 C4 C5 0.1(4)
Cl1 C3 C4 C5 179.2(2)
C3 C4 C5 C6 -0.1(4)
C4 C5 C6 C1 0.0(4)
C4 C5 C6 N1 -179.8(2)
C2 C1 C6 C5 0.2(4)
C2 C1 C6 N1 180.0(2)

loop_
_cod_related_entry_id
_cod_related_entry_database
_cod_related_entry_code
1 ChemSpider 30657845
